data_7059807
loop_
_publ_author_name
'Topi\'c, Edi'
'Landripet, Ivana'
'Duguin, Ma\"elle'
'Pisk, Jana'
'\/Dilovi\'c, Ivica'
'Vrdoljak, Vi\<snja'
'Rub\<ci\'c, Mirta'

_publ_section_title
;
 Coordinating and supramolecular prospects of unsymmetrically substituted
 carbohydrazides
;
_journal_issue 31
_journal_name_full 'New Journal of Chemistry'
_journal_page_first 13357
_journal_page_last 13367
_journal_paper_doi 10.1039/D0NJ03106B
_journal_volume 44
_journal_year 2020
_chemical_formula_moiety 'C18 H15 N5 O2, 0.5(H2 O)'
_chemical_formula_sum 'C18 H16 N5 O2.5'
_chemical_formula_weight 342.35
_chemical_name_systematic
'3-[(E)-[(1-hydroxynapthalen-2-yl)methylidene]amino]-1-[(E)-[(pyridin-3-yl)methylidene]amino]urea hemihydrate'
_space_group_crystal_system monoclinic
_space_group_IT_number 14
_space_group_name_Hall '-P 2yn'
_space_group_name_H-M_alt 'P 1 21/n 1'
_atom_sites_solution_hydrogens mixed
_audit_creation_date 2020-02-27
_audit_creation_method
;
Olex2 1.2
(compiled 2018.05.29 svn.r3508 for OlexSys, GUI svn.r5506)
;
_audit_update_record
;
2020-02-27 deposited with the CCDC.	2020-07-20 downloaded from the CCDC.
;
_cell_angle_alpha 90
_cell_angle_beta 92.519(7)
_cell_angle_gamma 90
_cell_formula_units_Z 8
_cell_length_a 8.4843(7)
_cell_length_b 12.7276(8)
_cell_length_c 31.583(2)
_cell_measurement_reflns_used 2493
_cell_measurement_temperature 150
_cell_measurement_theta_max 26.1710
_cell_measurement_theta_min 4.6700
_cell_volume 3407.2(4)
_computing_cell_refinement
;
CrysAlisPro, Agilent Technologies,
Version 1.171.37.35 (release 13-08-2014 CrysAlis171 .NET)
(compiled Aug 13 2014,18:06:01)
;
_computing_data_collection
;
CrysAlisPro, Agilent Technologies,
Version 1.171.37.35 (release 13-08-2014 CrysAlis171 .NET)
(compiled Aug 13 2014,18:06:01)
;
_computing_data_reduction
;
CrysAlisPro, Agilent Technologies,
Version 1.171.37.35 (release 13-08-2014 CrysAlis171 .NET)
(compiled Aug 13 2014,18:06:01)
;
_computing_molecular_graphics 'Olex2 (Dolomanov et al., 2009)'
_computing_publication_material 'Olex2 (Dolomanov et al., 2009)'
_computing_structure_refinement 'ShelXL (Sheldrick, 2015)'
_computing_structure_solution 'ShelXT (Sheldrick, 2015)'
_diffrn_ambient_temperature 150.0
_diffrn_detector_area_resol_mean 16.3426
_diffrn_detector_type Sapphire3
_diffrn_measured_fraction_theta_full 0.995
_diffrn_measured_fraction_theta_max 0.996
_diffrn_measurement_details
;
#__ type_ start__ end____ width___ exp.time_
  1 omega    2.00   59.00   1.0000    7.5000
omega____ theta____ kappa____ phi______ frames
    -       22.3432   77.0000  120.0000 57

#__ type_ start__ end____ width___ exp.time_
  2 omega   18.00   43.00   1.0000    7.5000
omega____ theta____ kappa____ phi______ frames
    -      -22.4994   57.0000  150.0000 25

#__ type_ start__ end____ width___ exp.time_
  3 omega  -24.00   58.00   1.0000    7.5000
omega____ theta____ kappa____ phi______ frames
    -       22.3432  -99.0000   60.0000 82

#__ type_ start__ end____ width___ exp.time_
  4 omega  -14.00   12.00   1.0000    7.5000
omega____ theta____ kappa____ phi______ frames
    -      -22.4994   19.0000 -120.0000 26

#__ type_ start__ end____ width___ exp.time_
  5 omega   34.00   87.00   1.0000    7.5000
omega____ theta____ kappa____ phi______ frames
    -       22.3432   57.0000 -180.0000 53

#__ type_ start__ end____ width___ exp.time_
  6 omega  -36.00   42.00   1.0000    7.5000
omega____ theta____ kappa____ phi______ frames
    -       22.3432  -19.0000 -180.0000 78
;
_diffrn_measurement_device 'four-circle diffractometer'
_diffrn_measurement_device_type 'Xcalibur, Sapphire3'
_diffrn_measurement_method '\w scans'
_diffrn_radiation_type MoK\a
_diffrn_radiation_wavelength 0.71073
_diffrn_reflns_av_R_equivalents 0.0754
_diffrn_reflns_av_unetI/netI 0.1140
_diffrn_reflns_Laue_measured_fraction_full 0.995
_diffrn_reflns_Laue_measured_fraction_max 0.996
_diffrn_reflns_limit_h_max 10
_diffrn_reflns_limit_h_min -10
_diffrn_reflns_limit_k_max 16
_diffrn_reflns_limit_k_min -15
_diffrn_reflns_limit_l_max 40
_diffrn_reflns_limit_l_min -40
_diffrn_reflns_number 21931
_diffrn_reflns_point_group_measured_fraction_full 0.995
_diffrn_reflns_point_group_measured_fraction_max 0.996
_diffrn_reflns_theta_full 25.242
_diffrn_reflns_theta_max 26.998
_diffrn_reflns_theta_min 4.114
_exptl_absorpt_coefficient_mu 0.093
_exptl_absorpt_correction_T_max 1.00000
_exptl_absorpt_correction_T_min 0.96309
_exptl_absorpt_correction_type multi-scan
_exptl_absorpt_process_details
;
CrysAlisPro, Agilent Technologies,
Version 1.171.37.35 (release 13-08-2014 CrysAlis171 .NET)
(compiled Aug 13 2014,18:06:01)
Empirical absorption correction using spherical harmonics,
 implemented in SCALE3 ABSPACK scaling algorithm.
;
_exptl_crystal_colour yellow
_exptl_crystal_colour_primary yellow
_exptl_crystal_density_diffrn 1.335
_exptl_crystal_description block
_exptl_crystal_F_000 1432
_exptl_crystal_preparation 'From solution'
_exptl_crystal_recrystallization_method RT
_exptl_crystal_size_max 0.5
_exptl_crystal_size_mid 0.25
_exptl_crystal_size_min 0.2
_refine_diff_density_max 0.340
_refine_diff_density_min -0.250
_refine_diff_density_rms 0.050
_refine_ls_extinction_method none
_refine_ls_goodness_of_fit_ref 0.983
_refine_ls_hydrogen_treatment mixed
_refine_ls_matrix_type full
_refine_ls_number_parameters 484
_refine_ls_number_reflns 7417
_refine_ls_number_restraints 9
_refine_ls_restrained_S_all 0.983
_refine_ls_R_factor_all 0.1462
_refine_ls_R_factor_gt 0.0654
_refine_ls_shift/su_max 0.000
_refine_ls_shift/su_mean 0.000
_refine_ls_structure_factor_coef Fsqd
_refine_ls_weighting_details 'w=1/[\s^2^(Fo^2^)+(0.0254P)^2^] where P=(Fo^2^+2Fc^2^)/3'
_refine_ls_weighting_scheme calc
_refine_ls_wR_factor_gt 0.0964
_refine_ls_wR_factor_ref 0.1219
_reflns_Friedel_coverage 0.000
_reflns_number_gt 3776
_reflns_number_total 7417
_reflns_threshold_expression 'I > 2\s(I)'
_cod_data_source_file d0nj03106b2.cif
_cod_data_source_block H2L3pynafx05H2O
_cod_depositor_comments
;
 Adding full bibliography for 7059802--7059812.cif.

2024-06-28
Z value and formula fixed to values more according to usual
chemical conventions.                 miguel
;
_cod_original_formula_sum 'C36 H32 N10 O5'
_cod_original_formula_weight 684.71
_cod_original_formula_moiety '2(C18 H15 N5 O2), H2 O'
_cod_original_formula_units_Z 4
_cod_database_code 7059807
_shelx_shelxl_version_number 2018/3
_shelx_space_group_comment
;
The symmetry employed for this shelxl refinement is uniquely defined
by the following loop, which should always be used as a source of
symmetry information in preference to the above space-group names.
They are only intended as comments.
;
_shelx_estimated_absorpt_t_max 0.982
_shelx_estimated_absorpt_t_min 0.955
_olex2_refinement_description
;
1. Fixed Uiso
 At 1.2 times of:
  All C(H) groups, All O(H,H,H,H,H,H,H,H) groups
2. Restrained distances
 H1-O1
 0.82 with sigma of 0.02
 H2-N2
 0.86 with sigma of 0.02
 H7-N7
 0.86 with sigma of 0.02
 N8-H8
 0.86 with sigma of 0.02
 H3A-N3
 0.86 with sigma of 0.02
 N2-H2
 0.86 with sigma of 0.02
 O1-H1
 0.82 with sigma of 0.02
 O5-H5A
 0.82 with sigma of 0.02
 O5-H5B
 0.82 with sigma of 0.02
3.a Aromatic/amide H refined with riding coordinates:
 C1(H1A), C19(H19), C13(H13), C31(H31), C15(H15), C18(H18), C29(H29), C17(H17),
  C11(H11), C4(H4), C33(H33), C26(H26), C16(H16), C36(H36), C5(H5), C22(H22),
 C28(H28), C27(H27), C35(H35), C34(H34), C23(H23), C10(H10), C8(H8A), C9(H9)
;
_olex2_submission_special_instructions 'No special instructions were received'

loop_
_space_group_symop_operation_xyz
'x, y, z'
'-x+1/2, y+1/2, -z+1/2'
'-x, -y, -z'
'x-1/2, -y-1/2, z-1/2'

loop_
_atom_site_label
_atom_site_type_symbol
_atom_site_fract_x
_atom_site_fract_y
_atom_site_fract_z
_atom_site_U_iso_or_equiv
_atom_site_adp_type
_atom_site_occupancy
_atom_site_site_symmetry_order
_atom_site_calc_flag
_atom_site_refinement_flags_posn
_atom_site_refinement_flags_adp
_atom_site_refinement_flags_occupancy
_atom_site_disorder_assembly
_atom_site_disorder_group
O4 O 0.4695(2) 0.67358(13) 0.46009(6) 0.0372(5) Uani 1 1 d . . . . .
O2 O 0.8187(2) 0.67860(13) 0.54914(6) 0.0359(5) Uani 1 1 d . . . . .
O1 O 1.1263(2) 0.70768(14) 0.63975(6) 0.0388(5) Uani 1 1 d D . . . .
O3 O 0.5658(2) 0.60051(15) 0.35256(7) 0.0474(6) Uani 1 1 d . . . . .
N4 N 0.6984(2) 0.89352(15) 0.48631(7) 0.0281(5) Uani 1 1 d . . . . .
N3 N 0.7117(3) 0.79145(16) 0.50041(7) 0.0322(6) Uani 1 1 d D . . . .
N7 N 0.3361(3) 0.52113(16) 0.44701(7) 0.0304(5) Uani 1 1 d D . . . .
N6 N 0.3926(2) 0.51993(15) 0.40700(7) 0.0303(5) Uani 1 1 d . . . . .
N9 N 0.2342(2) 0.52240(15) 0.52468(7) 0.0308(5) Uani 1 1 d . . . . .
N8 N 0.3281(3) 0.60316(16) 0.51180(7) 0.0340(6) Uani 1 1 d D . . . .
N1 N 0.9794(2) 0.83264(15) 0.58850(7) 0.0300(5) Uani 1 1 d . . . . .
N2 N 0.8803(3) 0.85335(16) 0.55379(7) 0.0319(6) Uani 1 1 d D . . . .
N5 N 0.6097(3) 1.20035(16) 0.43935(7) 0.0363(6) Uani 1 1 d . . . . .
N10 N -0.0532(3) 0.28448(17) 0.57104(9) 0.0441(7) Uani 1 1 d . . . . .
C12 C 0.8042(3) 0.7687(2) 0.53558(9) 0.0287(6) Uani 1 1 d . . . . .
C1 C 1.0448(3) 0.91189(19) 0.60723(8) 0.0274(6) Uani 1 1 d . . . . .
H1A H 1.021956 0.981008 0.597395 0.033 Uiso 1 1 calc R . . . .
C19 C 0.3376(3) 0.45284(18) 0.37998(8) 0.0275(6) Uani 1 1 d . . . . .
H19 H 0.260336 0.403334 0.387855 0.033 Uiso 1 1 calc R . . . .
C14 C 0.5684(3) 1.01309(19) 0.43780(8) 0.0280(6) Uani 1 1 d . . . . .
C13 C 0.5970(3) 0.9092(2) 0.45564(8) 0.0317(7) Uani 1 1 d . . . . .
H13 H 0.538902 0.851215 0.444242 0.038 Uiso 1 1 calc R . . . .
C30 C 0.3833(3) 0.60288(19) 0.47210(9) 0.0297(6) Uani 1 1 d . . . . .
C31 C 0.1901(3) 0.52819(19) 0.56285(9) 0.0325(7) Uani 1 1 d . . . . .
H31 H 0.222866 0.586023 0.580099 0.039 Uiso 1 1 calc R . . . .
C2 C 1.1530(3) 0.89612(18) 0.64330(8) 0.0251(6) Uani 1 1 d . . . . .
C20 C 0.3938(3) 0.45292(19) 0.33730(8) 0.0284(6) Uani 1 1 d . . . . .
C7 C 1.2287(3) 0.98463(19) 0.66380(8) 0.0275(6) Uani 1 1 d . . . . .
C3 C 1.1879(3) 0.79560(19) 0.65833(9) 0.0293(6) Uani 1 1 d . . . . .
C25 C 0.3369(3) 0.37820(19) 0.30627(8) 0.0288(6) Uani 1 1 d . . . . .
C15 C 0.6347(3) 1.10358(19) 0.45533(8) 0.0335(7) Uani 1 1 d . . . . .
H15 H 0.701804 1.096804 0.480069 0.040 Uiso 1 1 calc R . . . .
C18 C 0.4716(3) 1.0239(2) 0.40180(9) 0.0350(7) Uani 1 1 d . . . . .
H18 H 0.423746 0.963609 0.389004 0.042 Uiso 1 1 calc R . . . .
C29 C 0.2262(3) 0.2981(2) 0.31468(9) 0.0364(7) Uani 1 1 d . . . . .
H29 H 0.183682 0.294196 0.341958 0.044 Uiso 1 1 calc R . . . .
C17 C 0.4438(3) 1.1221(2) 0.38427(9) 0.0382(7) Uani 1 1 d . . . . .
H17 H 0.376946 1.130852 0.359598 0.046 Uiso 1 1 calc R . . . .
C24 C 0.3946(3) 0.3816(2) 0.26467(9) 0.0344(7) Uani 1 1 d . . . . .
C32 C 0.0896(3) 0.44660(19) 0.58024(9) 0.0330(7) Uani 1 1 d . . . . .
C21 C 0.5057(3) 0.5265(2) 0.32582(9) 0.0352(7) Uani 1 1 d . . . . .
C6 C 1.3351(3) 0.9670(2) 0.69906(9) 0.0353(7) Uani 1 1 d . . . . .
C11 C 1.2034(3) 1.08965(19) 0.65030(9) 0.0348(7) Uani 1 1 d . . . . .
H11 H 1.133664 1.103259 0.626566 0.042 Uiso 1 1 calc R . . . .
C4 C 1.2913(3) 0.7794(2) 0.69366(9) 0.0394(7) Uani 1 1 d . . . . .
H4 H 1.311352 0.710238 0.703858 0.047 Uiso 1 1 calc R . . . .
C33 C 0.0348(3) 0.3617(2) 0.55619(10) 0.0387(7) Uani 1 1 d . . . . .
H33 H 0.061673 0.358520 0.527332 0.046 Uiso 1 1 calc R . . . .
C26 C 0.3418(4) 0.3068(2) 0.23438(9) 0.0420(8) Uani 1 1 d . . . . .
H26 H 0.380390 0.310262 0.206626 0.050 Uiso 1 1 calc R . . . .
C16 C 0.5169(3) 1.2067(2) 0.40398(9) 0.0387(7) Uani 1 1 d . . . . .
H16 H 0.500516 1.274135 0.391663 0.046 Uiso 1 1 calc R . . . .
C36 C 0.0497(3) 0.4509(2) 0.62243(9) 0.0383(7) Uani 1 1 d . . . . .
H36 H 0.086645 0.506778 0.640200 0.046 Uiso 1 1 calc R . . . .
C5 C 1.3625(3) 0.8631(2) 0.71322(9) 0.0424(8) Uani 1 1 d . . . . .
H5 H 1.432574 0.851404 0.737043 0.051 Uiso 1 1 calc R . . . .
C22 C 0.5616(3) 0.5287(2) 0.28444(10) 0.0435(8) Uani 1 1 d . . . . .
H22 H 0.637783 0.579582 0.277181 0.052 Uiso 1 1 calc R . . . .
C28 C 0.1795(3) 0.2265(2) 0.28447(9) 0.0415(8) Uani 1 1 d . . . . .
H28 H 0.106188 0.173388 0.291297 0.050 Uiso 1 1 calc R . . . .
C27 C 0.2375(3) 0.2298(2) 0.24357(9) 0.0446(8) Uani 1 1 d . . . . .
H27 H 0.204693 0.179423 0.222792 0.053 Uiso 1 1 calc R . . . .
C35 C -0.0448(3) 0.3726(2) 0.63816(10) 0.0458(8) Uani 1 1 d . . . . .
H35 H -0.075969 0.374562 0.666672 0.055 Uiso 1 1 calc R . . . .
C34 C -0.0924(4) 0.2920(2) 0.61174(11) 0.0481(9) Uani 1 1 d . . . . .
H34 H -0.156733 0.238444 0.622822 0.058 Uiso 1 1 calc R . . . .
C23 C 0.5076(3) 0.4594(2) 0.25520(10) 0.0434(8) Uani 1 1 d . . . . .
H23 H 0.546143 0.462444 0.227436 0.052 Uiso 1 1 calc R . . . .
C10 C 1.2770(3) 1.1714(2) 0.67069(11) 0.0478(8) Uani 1 1 d . . . . .
H10 H 1.257182 1.241169 0.661147 0.057 Uiso 1 1 calc R . . . .
C8 C 1.4108(3) 1.0545(2) 0.71910(10) 0.0507(9) Uani 1 1 d . . . . .
H8A H 1.483301 1.043105 0.742427 0.061 Uiso 1 1 calc R . . . .
C9 C 1.3814(4) 1.1541(3) 0.70549(11) 0.0571(10) Uani 1 1 d . . . . .
H9 H 1.431531 1.211854 0.719578 0.068 Uiso 1 1 calc R . . . .
O5 O -0.0646(3) 0.08045(16) 0.53530(7) 0.0500(6) Uani 1 1 d D . . . .
H8 H 0.337(3) 0.6614(16) 0.5277(8) 0.060 Uiso 1 1 d DR . . . .
H7 H 0.280(3) 0.4681(17) 0.4561(9) 0.060 Uiso 1 1 d DR . . . .
H2 H 0.866(3) 0.9192(13) 0.5442(9) 0.060 Uiso 1 1 d DR . . . .
H3 H 0.521(4) 0.591(2) 0.3760(9) 0.060 Uiso 1 1 d R . . . .
H3A H 0.644(3) 0.7443(18) 0.4903(9) 0.060 Uiso 1 1 d DR . . . .
H1 H 1.074(3) 0.725(2) 0.6173(6) 0.060 Uiso 1 1 d DR . . . .
H5A H -0.081(3) 0.1425(15) 0.5436(9) 0.060 Uiso 1 1 d DR . . . .
H5B H 0.029(2) 0.076(2) 0.5287(10) 0.060 Uiso 1 1 d DR . . . .

loop_
_atom_site_aniso_label
_atom_site_aniso_U_11
_atom_site_aniso_U_22
_atom_site_aniso_U_33
_atom_site_aniso_U_23
_atom_site_aniso_U_13
_atom_site_aniso_U_12
O4 0.0443(12) 0.0298(10) 0.0373(12) 0.0012(9) -0.0016(10) -0.0153(9)
O2 0.0489(13) 0.0233(10) 0.0351(12) 0.0021(9) -0.0037(9) -0.0072(8)
O1 0.0463(13) 0.0266(10) 0.0434(14) -0.0015(10) 0.0001(10) -0.0005(9)
O3 0.0561(15) 0.0399(12) 0.0471(15) -0.0014(12) 0.0130(11) -0.0181(10)
N4 0.0367(14) 0.0220(12) 0.0256(13) 0.0013(10) 0.0000(11) -0.0044(10)
N3 0.0402(15) 0.0243(13) 0.0313(14) 0.0008(11) -0.0064(11) -0.0110(10)
N7 0.0393(15) 0.0247(12) 0.0273(13) -0.0026(11) 0.0016(11) -0.0055(10)
N6 0.0355(14) 0.0269(12) 0.0284(13) -0.0005(11) -0.0006(11) -0.0017(10)
N9 0.0353(14) 0.0250(12) 0.0319(14) -0.0024(11) -0.0003(11) -0.0036(10)
N8 0.0462(15) 0.0249(13) 0.0310(14) -0.0051(11) 0.0026(12) -0.0098(11)
N1 0.0347(14) 0.0266(12) 0.0287(13) -0.0028(11) -0.0010(11) -0.0029(10)
N2 0.0390(14) 0.0240(12) 0.0322(14) -0.0027(12) -0.0039(11) -0.0064(11)
N5 0.0482(16) 0.0270(13) 0.0342(15) -0.0022(12) 0.0085(12) 0.0013(11)
N10 0.0457(16) 0.0314(14) 0.0554(18) 0.0031(13) 0.0045(14) -0.0035(12)
C12 0.0316(17) 0.0255(15) 0.0292(16) -0.0050(13) 0.0040(13) -0.0076(12)
C1 0.0312(16) 0.0215(14) 0.0295(16) -0.0040(13) 0.0025(13) -0.0015(12)
C19 0.0291(16) 0.0237(14) 0.0295(16) 0.0012(13) -0.0022(12) -0.0015(11)
C14 0.0320(16) 0.0273(15) 0.0250(15) 0.0006(13) 0.0032(12) -0.0015(12)
C13 0.0377(17) 0.0291(15) 0.0282(16) -0.0047(13) 0.0007(13) -0.0087(13)
C30 0.0347(17) 0.0238(14) 0.0300(16) -0.0042(13) -0.0054(13) -0.0004(12)
C31 0.0413(18) 0.0230(14) 0.0328(17) -0.0030(13) -0.0029(14) 0.0020(12)
C2 0.0264(15) 0.0257(14) 0.0235(14) -0.0046(12) 0.0044(12) 0.0002(11)
C20 0.0314(16) 0.0275(14) 0.0262(15) 0.0049(12) 0.0016(12) 0.0032(12)
C7 0.0274(15) 0.0297(15) 0.0254(15) -0.0053(13) 0.0026(12) 0.0001(12)
C3 0.0290(16) 0.0269(15) 0.0323(16) -0.0019(13) 0.0033(13) 0.0002(12)
C25 0.0267(15) 0.0322(15) 0.0273(15) 0.0032(13) -0.0011(12) 0.0072(12)
C15 0.0413(18) 0.0322(16) 0.0270(16) -0.0015(14) 0.0026(13) -0.0044(13)
C18 0.0349(17) 0.0343(16) 0.0355(17) -0.0037(14) 0.0000(14) 0.0005(13)
C29 0.0314(17) 0.0455(17) 0.0324(17) -0.0047(14) 0.0021(13) 0.0003(13)
C17 0.0375(18) 0.0437(18) 0.0333(17) 0.0045(15) -0.0001(14) 0.0057(14)
C24 0.0380(17) 0.0366(16) 0.0285(16) 0.0044(14) 0.0001(13) 0.0093(13)
C32 0.0388(18) 0.0241(15) 0.0361(17) -0.0006(13) 0.0017(14) 0.0055(12)
C21 0.0426(18) 0.0278(15) 0.0353(17) 0.0036(14) 0.0017(14) 0.0018(13)
C6 0.0327(17) 0.0410(17) 0.0319(17) -0.0048(15) -0.0028(13) 0.0027(13)
C11 0.0371(17) 0.0325(15) 0.0345(17) -0.0084(14) -0.0009(13) -0.0021(13)
C4 0.0418(19) 0.0374(17) 0.0390(19) 0.0046(15) 0.0025(15) 0.0114(14)
C33 0.0433(19) 0.0294(15) 0.0435(19) 0.0007(15) 0.0041(15) 0.0052(13)
C26 0.0465(19) 0.060(2) 0.0201(15) -0.0026(15) 0.0029(14) 0.0152(16)
C16 0.0448(19) 0.0327(16) 0.0392(19) 0.0039(15) 0.0085(15) 0.0085(14)
C36 0.0467(19) 0.0313(16) 0.0369(18) -0.0006(14) 0.0013(15) 0.0054(14)
C5 0.0375(18) 0.056(2) 0.0335(18) -0.0013(16) -0.0054(14) 0.0103(15)
C22 0.049(2) 0.0366(17) 0.046(2) 0.0091(16) 0.0171(16) -0.0023(14)
C28 0.0350(18) 0.0515(19) 0.0377(19) -0.0046(16) -0.0020(14) -0.0049(14)
C27 0.0377(19) 0.060(2) 0.0356(19) -0.0149(16) -0.0074(15) 0.0047(16)
C35 0.057(2) 0.0361(17) 0.045(2) 0.0121(16) 0.0115(17) 0.0067(15)
C34 0.047(2) 0.0346(17) 0.063(2) 0.0144(18) 0.0099(18) 0.0032(15)
C23 0.053(2) 0.0432(18) 0.0349(18) 0.0104(16) 0.0131(16) 0.0078(15)
C10 0.046(2) 0.0338(17) 0.063(2) -0.0089(17) -0.0056(17) -0.0085(14)
C8 0.0387(19) 0.063(2) 0.049(2) -0.0175(19) -0.0157(15) 0.0015(16)
C9 0.047(2) 0.048(2) 0.074(3) -0.023(2) -0.0130(18) -0.0110(16)
O5 0.0632(15) 0.0365(12) 0.0499(15) 0.0005(12) -0.0017(13) -0.0130(12)

loop_
_atom_type_symbol
_atom_type_description
_atom_type_scat_dispersion_real
_atom_type_scat_dispersion_imag
_atom_type_scat_source
C C 0.0033 0.0016 'International Tables Vol C Tables 4.2.6.8 and 6.1.1.4'
H H 0.0000 0.0000 'International Tables Vol C Tables 4.2.6.8 and 6.1.1.4'
N N 0.0061 0.0033 'International Tables Vol C Tables 4.2.6.8 and 6.1.1.4'
O O 0.0106 0.0060 'International Tables Vol C Tables 4.2.6.8 and 6.1.1.4'

loop_
_geom_angle_atom_site_label_1
_geom_angle_atom_site_label_2
_geom_angle_atom_site_label_3
_geom_angle
_geom_angle_site_symmetry_1
_geom_angle_site_symmetry_3
_geom_angle_publ_flag
C13 N4 N3 115.7(2) . . ?
C12 N3 N4 120.0(2) . . ?
C30 N7 N6 116.1(2) . . ?
C19 N6 N7 119.3(2) . . ?
C31 N9 N8 115.7(2) . . ?
C30 N8 N9 120.0(2) . . ?
C1 N1 N2 116.9(2) . . ?
C12 N2 N1 116.3(2) . . ?
C16 N5 C15 116.5(3) . . ?
C33 N10 C34 116.7(3) . . ?
O2 C12 N3 121.9(2) . . ?
O2 C12 N2 123.4(3) . . ?
N3 C12 N2 114.7(2) . . ?
N1 C1 C2 120.1(2) . . ?
N6 C19 C20 119.6(2) . . ?
C15 C14 C13 122.9(3) . . ?
C18 C14 C13 119.6(2) . . ?
C18 C14 C15 117.6(3) . . ?
N4 C13 C14 122.0(2) . . ?
O4 C30 N7 123.0(3) . . ?
O4 C30 N8 121.1(2) . . ?
N7 C30 N8 115.9(2) . . ?
N9 C31 C32 120.7(3) . . ?
C7 C2 C1 120.1(2) . . ?
C3 C2 C1 121.0(2) . . ?
C3 C2 C7 118.9(2) . . ?
C25 C20 C19 121.3(2) . . ?
C21 C20 C19 119.9(2) . . ?
C21 C20 C25 118.8(2) . . ?
C6 C7 C2 119.1(2) . . ?
C11 C7 C2 123.1(3) . . ?
C11 C7 C6 117.9(2) . . ?
O1 C3 C2 122.5(3) . . ?
O1 C3 C4 116.0(2) . . ?
C2 C3 C4 121.5(3) . . ?
C29 C25 C20 123.7(2) . . ?
C29 C25 C24 116.9(3) . . ?
C24 C25 C20 119.4(2) . . ?
N5 C15 C14 123.8(3) . . ?
C14 C18 C17 120.3(3) . . ?
C28 C29 C25 121.5(3) . . ?
C16 C17 C18 117.4(3) . . ?
C26 C24 C25 119.6(3) . . ?
C26 C24 C23 121.7(3) . . ?
C23 C24 C25 118.6(3) . . ?
C33 C32 C31 122.2(3) . . ?
C33 C32 C36 117.7(3) . . ?
C36 C32 C31 120.1(3) . . ?
O3 C21 C20 123.3(2) . . ?
O3 C21 C22 115.7(2) . . ?
C20 C21 C22 121.0(3) . . ?
C5 C6 C7 119.1(3) . . ?
C5 C6 C8 121.9(3) . . ?
C8 C6 C7 119.0(3) . . ?
C10 C11 C7 121.2(3) . . ?
C5 C4 C3 119.7(3) . . ?
N10 C33 C32 124.1(3) . . ?
C27 C26 C24 122.2(3) . . ?
N5 C16 C17 124.4(3) . . ?
C35 C36 C32 119.0(3) . . ?
C4 C5 C6 121.8(3) . . ?
C23 C22 C21 120.4(3) . . ?
C29 C28 C27 121.4(3) . . ?
C26 C27 C28 118.4(3) . . ?
C34 C35 C36 118.7(3) . . ?
N10 C34 C35 123.8(3) . . ?
C22 C23 C24 121.8(3) . . ?
C11 C10 C9 120.9(3) . . ?
C9 C8 C6 121.2(3) . . ?
C8 C9 C10 119.8(3) . . ?

loop_
_geom_bond_atom_site_label_1
_geom_bond_atom_site_label_2
_geom_bond_distance
_geom_bond_site_symmetry_2
_geom_bond_publ_flag
O4 C30 1.230(3) . ?
O2 C12 1.228(3) . ?
O1 C3 1.358(3) . ?
O3 C21 1.350(3) . ?
N4 N3 1.376(3) . ?
N4 C13 1.282(3) . ?
N3 C12 1.363(3) . ?
N7 N6 1.371(3) . ?
N7 C30 1.358(3) . ?
N6 C19 1.281(3) . ?
N9 N8 1.373(3) . ?
N9 C31 1.280(3) . ?
N8 C30 1.358(3) . ?
N1 N2 1.377(3) . ?
N1 C1 1.283(3) . ?
N2 C12 1.370(3) . ?
N5 C15 1.344(3) . ?
N5 C16 1.340(3) . ?
N10 C33 1.332(3) . ?
N10 C34 1.345(4) . ?
C1 C2 1.446(3) . ?
C19 C20 1.449(3) . ?
C14 C13 1.453(3) . ?
C14 C15 1.386(3) . ?
C14 C18 1.380(4) . ?
C31 C32 1.465(3) . ?
C2 C7 1.437(3) . ?
C2 C3 1.392(3) . ?
C20 C25 1.434(3) . ?
C20 C21 1.393(3) . ?
C7 C6 1.421(4) . ?
C7 C11 1.416(3) . ?
C3 C4 1.404(4) . ?
C25 C29 1.419(3) . ?
C25 C24 1.423(3) . ?
C18 C17 1.383(3) . ?
C29 C28 1.365(4) . ?
C17 C16 1.378(4) . ?
C24 C26 1.409(4) . ?
C24 C23 1.419(4) . ?
C32 C33 1.389(4) . ?
C32 C36 1.390(3) . ?
C21 C22 1.410(4) . ?
C6 C5 1.412(4) . ?
C6 C8 1.420(4) . ?
C11 C10 1.361(4) . ?
C4 C5 1.360(4) . ?
C26 C27 1.361(4) . ?
C36 C35 1.386(3) . ?
C22 C23 1.343(4) . ?
C28 C27 1.403(4) . ?
C35 C34 1.371(4) . ?
C10 C9 1.398(4) . ?
C8 C9 1.359(4) . ?
